data_7244463
loop_
_publ_author_name
'Moussa, Ziad'
'Judeh, Zaher M. A.'
'Alzamly, Ahmed'
'Ahmed, Saleh A.'
'Tomah Al-Masri, Harbi'
'Al-Hindawi, Bassam'
'Rasool, Faisal'
'Saada, Sara'

_publ_section_title
;
 Iodine-DMSO mediated conversion of N-arylcyanothioformamides to
 N-arylcyanoformamides and the unexpected formation of
 2-cyanobenzothiazoles
;
_journal_issue 10
_journal_name_full 'RSC Advances'
_journal_page_first 6133
_journal_page_last 6148
_journal_paper_doi 10.1039/D2RA00049K
_journal_volume 12
_journal_year 2022
_chemical_formula_moiety 'C10 H8 N2 O2 S'
_chemical_formula_sum 'C10 H8 N2 O2 S'
_chemical_formula_weight 220.24
_space_group_crystal_system monoclinic
_space_group_IT_number 14
_space_group_name_Hall '-P 2yn'
_space_group_name_H-M_alt 'P 1 21/n 1'
_atom_sites_solution_hydrogens geom
_atom_sites_solution_primary dual
_audit_creation_date 2021-12-28
_audit_creation_method
;
Olex2 1.3
(compiled 2020.11.12 svn.r5f609507 for OlexSys, GUI svn.r6408)
;
_audit_update_record
;
2021-12-28 deposited with the CCDC.	2022-01-31 downloaded from the CCDC.
;
_cell_angle_alpha 90
_cell_angle_beta 90.509(4)
_cell_angle_gamma 90
_cell_formula_units_Z 4
_cell_length_a 3.9979(2)
_cell_length_b 15.5449(11)
_cell_length_c 15.9729(8)
_cell_measurement_reflns_used 3863
_cell_measurement_temperature 297.00(10)
_cell_measurement_theta_max 76.6170
_cell_measurement_theta_min 5.4810
_cell_volume 992.63(10)
_computing_cell_refinement 'CrysAlisPro 1.171.41.122a (Rigaku OD, 2021)'
_computing_data_collection 'CrysAlisPro 1.171.41.122a (Rigaku OD, 2021)'
_computing_data_reduction 'CrysAlisPro 1.171.41.122a (Rigaku OD, 2021)'
_computing_molecular_graphics 'Olex2 1.3 (Dolomanov et al., 2009)'
_computing_publication_material 'Olex2 1.3 (Dolomanov et al., 2009)'
_computing_structure_refinement 'SHELXL 2018/3 (Sheldrick, 2015)'
_computing_structure_solution 'SHELXT  (Sheldrick, 2015)'
_diffrn_ambient_environment air
_diffrn_ambient_temperature 297.00(10)
_diffrn_detector 'Hybrid Pixel Array Detector'
_diffrn_detector_area_resol_mean 10.0000
_diffrn_detector_type HyPix
_diffrn_measured_fraction_theta_full 0.973
_diffrn_measured_fraction_theta_max 0.906
_diffrn_measurement_details
;
List of Runs (angles in degrees, time in seconds):

  # Type    Start    End  Width  t~exp~   \w     \q     \k     \f   Frames
#--------------------------------------------------------------------------
  1  \w   -103.00 -25.00   0.50    1.39    --  -49.51 149.00  73.00  156
  2  \w    -84.00 -11.00   0.50    1.39    --  -49.51 123.00 -90.00  146
  3  \w   -120.00 -57.00   0.50    1.39    --  -49.51-149.00  26.00  126
  4  \w     47.00 109.00   0.50    1.39    --   49.51-149.00  26.00  124
  5  \w     33.00  93.00   0.50    1.39    --   49.51-123.00-170.00  120
  6  \w   -103.00 -25.00   0.50    5.54    --  -90.00 149.00  73.00  156
  7  \w   -161.00 -75.00   0.50    5.54    --  -90.00-123.00-170.00  172
  8  \w     33.00 110.00   0.50    5.54    --  104.80-123.00-170.00  154
  9  \w     47.00 129.00   0.50    5.54    --  104.80-149.00  26.00  164
 10  \w    122.00 158.00   0.50    5.54    --  104.80 149.00  73.00   72
 11  \w    -23.00  18.00   0.50    1.39    --  -49.51  19.00-150.00   82
 12  \w    -26.00  13.00   0.50    1.39    --  -49.51  19.00 120.00   78
 13  \w    -10.00  20.00   0.50    1.39    --  -49.51  19.00  60.00   60
 14  \w     -5.00  21.00   0.50    1.39    --   49.51 -19.00 120.00   52
 15  \w   -160.00-131.00   0.50    5.54    --  -90.00 -37.00-120.00   58
 16  \w   -160.00-131.00   0.50    5.54    --  -90.00 -37.00-180.00   58
 17  \w   -159.00-127.00   0.50    5.54    --  -90.00 -99.00 -30.00   64
 18  \w   -159.00-132.00   0.50    5.54    --  -90.00 -37.00 -90.00   54
 19  \w   -161.00-136.00   0.50    5.54    --  -90.00 -77.00  30.00   50
 20  \w   -160.00-133.00   0.50    5.54    --  -90.00 -37.00-150.00   54
 21  \w   -161.00-133.00   0.50    5.54    --  -90.00 -37.00 -60.00   56
 22  \w   -161.00-128.00   0.50    5.54    --  -90.00 -99.00 120.00   66
 23  \w     57.00 106.00   0.50    5.54    --  104.80 -99.00-120.00   98
 24  \w    115.00 175.00   0.50    5.54    --  104.80 125.00 -30.00  120
 25  \w     33.00  58.00   0.50    5.54    --  104.80 -57.00  60.00   50
 26  \w     38.00  63.00   0.50    5.54    --  104.80 -57.00 -30.00   50
 27  \w    137.00 162.00   0.50    5.54    --  104.80  57.00-180.00   50
 28  \w     38.00  63.00   0.50    5.54    --  104.80 -57.00 -90.00   50
 29  \w     37.00  65.00   0.50    5.54    --  104.80 -57.00-120.00   56
;
_diffrn_measurement_device 'four-circle diffractometer'
_diffrn_measurement_device_type 'XtaLAB Synergy, Dualflex, HyPix'
_diffrn_measurement_method '\w scans'
_diffrn_orient_matrix_type 'CrysAlisPro convention (1999,Acta A55,543-557)'
_diffrn_orient_matrix_UB_11 0.0573435000
_diffrn_orient_matrix_UB_12 -0.0637842000
_diffrn_orient_matrix_UB_13 -0.0723861000
_diffrn_orient_matrix_UB_21 -0.0028702000
_diffrn_orient_matrix_UB_22 -0.0753605000
_diffrn_orient_matrix_UB_23 0.0625373000
_diffrn_orient_matrix_UB_31 -0.3810061000
_diffrn_orient_matrix_UB_32 -0.0090450000
_diffrn_orient_matrix_UB_33 -0.0121376000
_diffrn_radiation_monochromator mirror
_diffrn_radiation_probe x-ray
_diffrn_radiation_type 'Cu K\a'
_diffrn_radiation_wavelength 1.54184
_diffrn_reflns_av_R_equivalents 0.0609
_diffrn_reflns_av_unetI/netI 0.0368
_diffrn_reflns_Laue_measured_fraction_full 0.973
_diffrn_reflns_Laue_measured_fraction_max 0.906
_diffrn_reflns_limit_h_max 2
_diffrn_reflns_limit_h_min -4
_diffrn_reflns_limit_k_max 18
_diffrn_reflns_limit_k_min -18
_diffrn_reflns_limit_l_max 19
_diffrn_reflns_limit_l_min -20
_diffrn_reflns_number 7605
_diffrn_reflns_point_group_measured_fraction_full 0.973
_diffrn_reflns_point_group_measured_fraction_max 0.906
_diffrn_reflns_theta_full 67.684
_diffrn_reflns_theta_max 77.364
_diffrn_reflns_theta_min 5.540
_diffrn_source 'micro-focus sealed X-ray tube'
_diffrn_source_type 'PhotonJet (Cu) X-ray Source'
_exptl_absorpt_coefficient_mu 2.752
_exptl_absorpt_correction_T_max 1.000
_exptl_absorpt_correction_T_min 0.742
_exptl_absorpt_correction_type gaussian
_exptl_absorpt_process_details
;
CrysAlisPro 1.171.41.122a (Rigaku Oxford Diffraction, 2021)
Numerical absorption correction based on gaussian integration over
a multifaceted crystal model
Empirical absorption correction using spherical harmonics,
implemented in SCALE3 ABSPACK scaling algorithm.
;
_exptl_crystal_colour 'clear colourless'
_exptl_crystal_colour_lustre clear
_exptl_crystal_colour_primary colourless
_exptl_crystal_density_diffrn 1.474
_exptl_crystal_description needle
_exptl_crystal_F_000 456
_exptl_crystal_size_max 0.278
_exptl_crystal_size_mid 0.031
_exptl_crystal_size_min 0.026
_refine_diff_density_max 0.248
_refine_diff_density_min -0.231
_refine_diff_density_rms 0.047
_refine_ls_extinction_method none
_refine_ls_goodness_of_fit_ref 1.063
_refine_ls_hydrogen_treatment constr
_refine_ls_matrix_type full
_refine_ls_number_parameters 138
_refine_ls_number_reflns 1900
_refine_ls_number_restraints 0
_refine_ls_restrained_S_all 1.063
_refine_ls_R_factor_all 0.0607
_refine_ls_R_factor_gt 0.0477
_refine_ls_shift/su_max 0.001
_refine_ls_shift/su_mean 0.000
_refine_ls_structure_factor_coef Fsqd
_refine_ls_weighting_details 'w=1/[\s^2^(Fo^2^)+(0.0752P)^2^+0.1720P] where P=(Fo^2^+2Fc^2^)/3'
_refine_ls_weighting_scheme calc
_refine_ls_wR_factor_gt 0.1276
_refine_ls_wR_factor_ref 0.1349
_reflns_Friedel_coverage 0.000
_reflns_number_gt 1491
_reflns_number_total 1900
_reflns_threshold_expression 'I > 2\s(I)'
_cod_data_source_file d2ra00049k2.cif
_cod_data_source_block exp_235_auto
_cod_database_code 7244463
_shelx_shelxl_version_number 2018/3
_chemical_oxdiff_formula 'C11 H10 N O'
_shelx_space_group_comment
;
The symmetry employed for this shelxl refinement is uniquely defined
by the following loop, which should always be used as a source of
symmetry information in preference to the above space-group names.
They are only intended as comments.
;
_shelx_estimated_absorpt_t_max 0.932
_shelx_estimated_absorpt_t_min 0.515
_reflns_odcompleteness_completeness 97.46
_reflns_odcompleteness_iscentric 1
_reflns_odcompleteness_theta 66.97
_olex2_refinement_description
;
1. Fixed Uiso
 At 1.2 times of:
  All C(H) groups
 At 1.5 times of:
  All C(H,H,H) groups
2.a Aromatic/amide H refined with riding coordinates:
 C3(H3), C9(H9)
2.b Idealised Me refined as rotating group:
 C11(H11A,H11B,H11C), C13(H13A,H13B,H13C)
;
_olex2_submission_special_instructions 'No special instructions were received'
_oxdiff_exptl_absorpt_empirical_details
;
Empirical correction (ABSPACK) includes:
- Absorption correction using spherical harmonics
- Frame scaling
;
_oxdiff_exptl_absorpt_empirical_full_max 3.558
_oxdiff_exptl_absorpt_empirical_full_min 0.531

loop_
_space_group_symop_operation_xyz
'x, y, z'
'-x+1/2, y+1/2, -z+1/2'
'-x, -y, -z'
'x-1/2, -y-1/2, z-1/2'

loop_
_atom_site_label
_atom_site_type_symbol
_atom_site_fract_x
_atom_site_fract_y
_atom_site_fract_z
_atom_site_U_iso_or_equiv
_atom_site_adp_type
_atom_site_occupancy
_atom_site_site_symmetry_order
_atom_site_calc_flag
_atom_site_refinement_flags_posn
_atom_site_refinement_flags_adp
_atom_site_refinement_flags_occupancy
_atom_site_disorder_assembly
_atom_site_disorder_group
S5 S 0.36317(15) 0.31238(4) 0.73209(4) 0.0566(2) Uani 1 1 d . . . . .
O10 O 0.4994(4) 0.30854(11) 0.36912(10) 0.0585(5) Uani 1 1 d . . . . .
O12 O 0.7434(5) 0.18078(11) 0.44660(11) 0.0598(5) Uani 1 1 d . . . . .
N7 N 0.1504(5) 0.43523(14) 0.63390(13) 0.0528(5) Uani 1 1 d . . . . .
C8 C 0.2953(5) 0.37396(15) 0.58331(14) 0.0478(5) Uani 1 1 d . . . . .
C1 C 0.4629(6) 0.31278(15) 0.45339(15) 0.0484(5) Uani 1 1 d . . . . .
C4 C 0.4284(6) 0.30241(16) 0.62571(15) 0.0491(5) Uani 1 1 d . . . . .
C2 C 0.6012(5) 0.24057(16) 0.49738(15) 0.0490(6) Uani 1 1 d . . . . .
C3 C 0.5815(5) 0.23457(16) 0.58277(15) 0.0504(6) Uani 1 1 d . . . . .
H3 H 0.666899 0.187119 0.611260 0.061 Uiso 1 1 calc R U . . .
C9 C 0.3124(6) 0.37900(15) 0.49589(15) 0.0493(5) Uani 1 1 d . . . . .
H9 H 0.224027 0.426027 0.467291 0.059 Uiso 1 1 calc R U . . .
C6 C 0.1722(6) 0.41041(17) 0.71171(15) 0.0534(6) Uani 1 1 d . . . . .
N15 N -0.0474(8) 0.50529(19) 0.83161(16) 0.0830(8) Uani 1 1 d . . . . .
C14 C 0.0490(7) 0.46266(19) 0.77919(17) 0.0626(7) Uani 1 1 d . . . . .
C11 C 0.3420(7) 0.37457(19) 0.32058(16) 0.0599(6) Uani 1 1 d . . . . .
H11A H 0.385654 0.365125 0.262297 0.090 Uiso 1 1 calc R U . . .
H11B H 0.429463 0.429584 0.337074 0.090 Uiso 1 1 calc R U . . .
H11C H 0.105030 0.373344 0.329759 0.090 Uiso 1 1 calc R U . . .
C13 C 0.8818(7) 0.10591(18) 0.48554(18) 0.0605(7) Uani 1 1 d . . . . .
H13A H 0.988758 0.070987 0.444058 0.091 Uiso 1 1 calc R U . . .
H13B H 0.706379 0.073550 0.511485 0.091 Uiso 1 1 calc R U . . .
H13C H 1.043130 0.122873 0.527230 0.091 Uiso 1 1 calc R U . . .

loop_
_atom_site_aniso_label
_atom_site_aniso_U_11
_atom_site_aniso_U_22
_atom_site_aniso_U_33
_atom_site_aniso_U_23
_atom_site_aniso_U_13
_atom_site_aniso_U_12
S5 0.0651(4) 0.0554(4) 0.0493(4) 0.0037(3) 0.0087(2) 0.0035(3)
O10 0.0750(11) 0.0541(11) 0.0466(9) 0.0016(8) 0.0072(8) 0.0123(8)
O12 0.0753(11) 0.0470(10) 0.0573(10) -0.0010(8) 0.0109(8) 0.0132(8)
N7 0.0576(11) 0.0485(12) 0.0523(11) -0.0034(9) 0.0086(8) 0.0019(9)
C8 0.0492(12) 0.0414(13) 0.0531(13) -0.0029(10) 0.0062(9) -0.0022(9)
C1 0.0536(12) 0.0455(13) 0.0461(12) 0.0004(10) 0.0059(9) -0.0021(10)
C4 0.0487(11) 0.0464(13) 0.0522(13) 0.0008(10) 0.0059(9) -0.0035(10)
C2 0.0508(12) 0.0417(13) 0.0545(14) -0.0010(10) 0.0066(9) 0.0016(10)
C3 0.0546(13) 0.0438(14) 0.0530(13) 0.0033(10) 0.0045(10) 0.0027(10)
C9 0.0560(12) 0.0404(13) 0.0516(13) 0.0022(10) 0.0050(9) 0.0028(10)
C6 0.0570(13) 0.0532(15) 0.0501(13) -0.0045(11) 0.0091(10) -0.0004(11)
N15 0.1106(19) 0.0809(19) 0.0576(15) -0.0042(13) 0.0148(13) 0.0233(16)
C14 0.0717(16) 0.0620(18) 0.0542(14) 0.0001(13) 0.0080(12) 0.0065(14)
C11 0.0707(15) 0.0573(17) 0.0518(13) 0.0046(12) 0.0010(11) 0.0040(12)
C13 0.0647(15) 0.0490(15) 0.0678(16) -0.0014(12) 0.0036(11) 0.0132(12)

loop_
_atom_type_symbol
_atom_type_description
_atom_type_scat_dispersion_real
_atom_type_scat_dispersion_imag
_atom_type_scat_source
C C 0.0181 0.0091 'International Tables Vol C Tables 4.2.6.8 and 6.1.1.4'
H H 0.0000 0.0000 'International Tables Vol C Tables 4.2.6.8 and 6.1.1.4'
N N 0.0311 0.0180 'International Tables Vol C Tables 4.2.6.8 and 6.1.1.4'
O O 0.0492 0.0322 'International Tables Vol C Tables 4.2.6.8 and 6.1.1.4'
S S 0.3331 0.5567 'International Tables Vol C Tables 4.2.6.8 and 6.1.1.4'

loop_
_exptl_crystal_face_index_h
_exptl_crystal_face_index_k
_exptl_crystal_face_index_l
_exptl_crystal_face_perp_dist
3 0 1 0.1353
-3 0 -1 0.1383
0 5 -1 0.0143
0 -5 1 0.0120
0 -1 -5 0.0234
0 1 5 0.0074
-2 7 -2 0.0960
2 -7 2 0.0960

loop_
_geom_angle_atom_site_label_1
_geom_angle_atom_site_label_2
_geom_angle_atom_site_label_3
_geom_angle
_geom_angle_site_symmetry_1
_geom_angle_site_symmetry_3
_geom_angle_publ_flag
C4 S5 C6 87.95(12) . . ?
C1 O10 C11 116.92(18) . . ?
C2 O12 C13 117.3(2) . . ?
C6 N7 C8 109.2(2) . . ?
N7 C8 C4 115.1(2) . . ?
N7 C8 C9 124.7(2) . . ?
C9 C8 C4 120.2(2) . . ?
O10 C1 C2 113.84(19) . . ?
O10 C1 C9 125.3(2) . . ?
C9 C1 C2 120.9(2) . . ?
C8 C4 S5 110.07(17) . . ?
C3 C4 S5 128.2(2) . . ?
C3 C4 C8 121.7(2) . . ?
O12 C2 C1 113.8(2) . . ?
O12 C2 C3 125.1(2) . . ?
C3 C2 C1 121.1(2) . . ?
C4 C3 H3 121.1 . . ?
C2 C3 C4 117.7(2) . . ?
C2 C3 H3 121.1 . . ?
C8 C9 H9 120.8 . . ?
C1 C9 C8 118.4(2) . . ?
C1 C9 H9 120.8 . . ?
N7 C6 S5 117.69(18) . . ?
N7 C6 C14 121.8(2) . . ?
C14 C6 S5 120.5(2) . . ?
N15 C14 C6 178.7(3) . . ?
O10 C11 H11A 109.5 . . ?
O10 C11 H11B 109.5 . . ?
O10 C11 H11C 109.5 . . ?
H11A C11 H11B 109.5 . . ?
H11A C11 H11C 109.5 . . ?
H11B C11 H11C 109.5 . . ?
O12 C13 H13A 109.5 . . ?
O12 C13 H13B 109.5 . . ?
O12 C13 H13C 109.5 . . ?
H13A C13 H13B 109.5 . . ?
H13A C13 H13C 109.5 . . ?
H13B C13 H13C 109.5 . . ?

loop_
_geom_bond_atom_site_label_1
_geom_bond_atom_site_label_2
_geom_bond_distance
_geom_bond_site_symmetry_2
_geom_bond_publ_flag
S5 C4 1.728(2) . ?
S5 C6 1.734(3) . ?
O10 C1 1.357(3) . ?
O10 C11 1.429(3) . ?
O12 C2 1.361(3) . ?
O12 C13 1.429(3) . ?
N7 C8 1.380(3) . ?
N7 C6 1.303(3) . ?
C8 C4 1.405(3) . ?
C8 C9 1.401(3) . ?
C1 C2 1.433(3) . ?
C1 C9 1.375(3) . ?
C4 C3 1.402(3) . ?
C2 C3 1.370(3) . ?
C3 H3 0.9300 . ?
C9 H9 0.9300 . ?
C6 C14 1.440(4) . ?
N15 C14 1.138(4) . ?
C11 H11A 0.9600 . ?
C11 H11B 0.9600 . ?
C11 H11C 0.9600 . ?
C13 H13A 0.9600 . ?
C13 H13B 0.9600 . ?
C13 H13C 0.9600 . ?

loop_
_geom_torsion_atom_site_label_1
_geom_torsion_atom_site_label_2
_geom_torsion_atom_site_label_3
_geom_torsion_atom_site_label_4
_geom_torsion
_geom_torsion_site_symmetry_1
_geom_torsion_site_symmetry_2
_geom_torsion_site_symmetry_3
_geom_torsion_site_symmetry_4
_geom_torsion_publ_flag
S5 C4 C3 C2 179.20(18) . . . . ?
O10 C1 C2 O12 -0.1(3) . . . . ?
O10 C1 C2 C3 -179.2(2) . . . . ?
O10 C1 C9 C8 -179.8(2) . . . . ?
O12 C2 C3 C4 179.6(2) . . . . ?
N7 C8 C4 S5 0.8(3) . . . . ?
N7 C8 C4 C3 179.6(2) . . . . ?
N7 C8 C9 C1 -179.6(2) . . . . ?
C8 N7 C6 S5 -0.4(3) . . . . ?
C8 N7 C6 C14 178.4(2) . . . . ?
C8 C4 C3 C2 0.7(3) . . . . ?
C1 C2 C3 C4 -1.4(3) . . . . ?
C4 S5 C6 N7 0.7(2) . . . . ?
C4 S5 C6 C14 -178.1(2) . . . . ?
C4 C8 C9 C1 -0.3(3) . . . . ?
C2 C1 C9 C8 -0.4(3) . . . . ?
C9 C8 C4 S5 -178.58(18) . . . . ?
C9 C8 C4 C3 0.2(3) . . . . ?
C9 C1 C2 O12 -179.6(2) . . . . ?
C9 C1 C2 C3 1.3(4) . . . . ?
C6 S5 C4 C8 -0.81(18) . . . . ?
C6 S5 C4 C3 -179.4(2) . . . . ?
C6 N7 C8 C4 -0.3(3) . . . . ?
C6 N7 C8 C9 179.1(2) . . . . ?
C11 O10 C1 C2 174.7(2) . . . . ?
C11 O10 C1 C9 -5.9(3) . . . . ?
C13 O12 C2 C1 -178.9(2) . . . . ?
C13 O12 C2 C3 0.2(3) . . . . ?

loop_
_exptl_oxdiff_crystal_face_indexfrac_h
_exptl_oxdiff_crystal_face_indexfrac_k
_exptl_oxdiff_crystal_face_indexfrac_l
_exptl_oxdiff_crystal_face_x
_exptl_oxdiff_crystal_face_y
_exptl_oxdiff_crystal_face_z
3.0001 -0.0162 1.0482 0.0972 0.0582 -1.1556
-3.0001 0.0162 -1.0482 -0.0972 -0.0582 1.1556
0.0002 5.0115 -1.0165 -0.2461 -0.4412 -0.0331
-0.0002 -5.0115 1.0165 0.2461 0.4412 0.0331
0.0030 -0.9943 -5.0135 0.4265 -0.2386 0.0687
-0.0030 0.9943 5.0135 -0.4265 0.2386 -0.0687
-1.9998 7.0268 -2.0551 -0.4141 -0.6523 0.7233
1.9998 -7.0268 2.0551 0.4141 0.6523 -0.7233
